data_2012282
loop_
_publ_author_name
'Zhang, Lei Z.'
'Bu, Ping-Yu'
'Wang, Li-Juan'
'Cheng, Peng'

_publ_section_title
;
 Bis(<i>N</i>-octylsalicylideniminato-<i>N</i>,<i>O</i>)copper(II)
;
_journal_issue 10
_journal_name_full 'Acta Crystallographica Section C'
_journal_page_first 1166
_journal_page_last 1167
_journal_paper_doi 10.1107/S0108270101013154
_journal_volume 57
_journal_year 2001
_chemical_formula_iupac '[Cu (C15 H22 N O)2]'
_chemical_formula_moiety 'C30 H44 Cu N2 O2'
_chemical_formula_sum 'C30 H44 Cu N2 O2'
_chemical_formula_weight 528.21
_chemical_melting_point 337
_chemical_name_systematic
;
Bis(N-octylsalicylideneaminato-N,O)copper(II)
;
_space_group_IT_number 14
_symmetry_cell_setting monoclinic
_symmetry_space_group_name_Hall '-P 2ybc'
_symmetry_space_group_name_H-M 'P 1 21/c 1'
_cell_angle_alpha 90
_cell_angle_beta 101.507(5)
_cell_angle_gamma 90
_cell_formula_units_Z 2
_cell_length_a 16.571(4)
_cell_length_b 9.742(3)
_cell_length_c 9.500(3)
_cell_measurement_reflns_used 37
_cell_measurement_temperature 298(2)
_cell_volume 1502.8(8)
_computing_cell_refinement SMART
_computing_data_collection 'SMART (Bruker, 2001)'
_computing_data_reduction 'SHELXTL (Bruker, 1997)'
_computing_molecular_graphics SHELXTL
_computing_publication_material SHELXTL
_computing_structure_refinement 'SHELXL97 (Sheldrick, 1997)'
_computing_structure_solution 'SHELXS97 (Sheldrick, 1990)'
_diffrn_ambient_temperature 298(2)
_diffrn_measured_fraction_theta_full 1.000
_diffrn_measured_fraction_theta_max 1.000
_diffrn_measurement_device_type 'Bruker SMART CCD area-detector Query'
_diffrn_measurement_method '\f and \w scans'
_diffrn_radiation_monochromator graphite
_diffrn_radiation_source 'fine-focus sealed tube'
_diffrn_radiation_type 'Mo K\a'
_diffrn_radiation_wavelength .71073
_diffrn_reflns_av_R_equivalents .056
_diffrn_reflns_av_sigmaI/netI .073
_diffrn_reflns_limit_h_max 18
_diffrn_reflns_limit_h_min -19
_diffrn_reflns_limit_k_max 10
_diffrn_reflns_limit_k_min -11
_diffrn_reflns_limit_l_max 11
_diffrn_reflns_limit_l_min -6
_diffrn_reflns_number 6066
_diffrn_reflns_theta_full 25.03
_diffrn_reflns_theta_max 25.03
_diffrn_reflns_theta_min 2.44
_exptl_absorpt_coefficient_mu .753
_exptl_absorpt_correction_T_max .896
_exptl_absorpt_correction_T_min .864
_exptl_absorpt_correction_type multi-scan
_exptl_absorpt_process_details '(SADABS; Sheldrick, 1996)'
_exptl_crystal_colour brown
_exptl_crystal_density_diffrn 1.167
_exptl_crystal_density_method 'not measured'
_exptl_crystal_description block
_exptl_crystal_F_000 566
_exptl_crystal_size_max .20
_exptl_crystal_size_mid .20
_exptl_crystal_size_min .15
_refine_diff_density_max .27
_refine_diff_density_min -.23
_refine_ls_extinction_method none
_refine_ls_goodness_of_fit_ref 1.034
_refine_ls_hydrogen_treatment constr
_refine_ls_matrix_type full
_refine_ls_number_parameters 160
_refine_ls_number_reflns 2656
_refine_ls_number_restraints 2
_refine_ls_restrained_S_all 1.053
_refine_ls_R_factor_all .108
_refine_ls_R_factor_gt .048
_refine_ls_shift/su_max .017
_refine_ls_shift/su_mean .007
_refine_ls_structure_factor_coef Fsqd
_refine_ls_weighting_details 'calc w = 1/[[\s^2^(Fo^2^)+(0.05P)^2^] where P=(Fo^2^+2Fc^2^)/3'
_refine_ls_weighting_scheme calc
_refine_ls_wR_factor_ref .126
_reflns_number_gt 1414
_reflns_number_total 2656
_reflns_threshold_expression I>2\s(I)
_cod_data_source_file ta1334.cif
_cod_data_source_block I
_cod_original_cell_volume 1502.9(7)
_cod_original_sg_symbol_H-M 'P 21/c'
_cod_database_code 2012282
_cod_database_fobs_code 2012282

loop_
_symmetry_equiv_pos_as_xyz
'x, y, z'
'-x, y+1/2, -z+1/2'
'-x, -y, -z'
'x, -y-1/2, z-1/2'

loop_
_atom_site_label
_atom_site_fract_x
_atom_site_fract_y
_atom_site_fract_z
_atom_site_U_iso_or_equiv
_atom_site_adp_type
_atom_site_calc_flag
_atom_site_refinement_flags
_atom_site_occupancy
_atom_site_disorder_assembly
_atom_site_disorder_group
_atom_site_type_symbol
Cu1 .0000 .0000 1.0000 .0526(3) Uani d S 1 . . Cu
O1 -.06756(17) .0048(3) .8149(3) .0677(8) Uani d . 1 . . O
N1 .02423(17) .2014(3) .9901(3) .0498(9) Uani d . 1 . . N
C1 .0908(2) .2654(4) 1.0952(4) .0558(11) Uani d . 1 . . C
H1A .0874 .2345 1.1909 .067 Uiso calc R 1 . . H
H1B .0837 .3643 1.0920 .067 Uiso calc R 1 . . H
C2 .1746(2) .2301(4) 1.0658(5) .0658(12) Uani d . 1 . . C
H2A .1766 .2558 .9679 .079 Uiso calc R 1 . . H
H2B .1828 .1316 1.0746 .079 Uiso calc R 1 . . H
C3 .2437(3) .3021(5) 1.1678(5) .0805(15) Uani d . 1 . . C
H3A .2304 .3989 1.1708 .097 Uiso calc R 1 . . H
H3B .2469 .2652 1.2636 .097 Uiso calc R 1 . . H
C4 .3257(3) .2881(6) 1.1284(6) .109(2) Uani d . 1 . . C
H4A .3225 .3272 1.0335 .131 Uiso calc R 1 . . H
H4B .3379 .1912 1.1223 .131 Uiso calc R 1 . . H
C5 .3969(3) .3555(7) 1.2304(7) .149(3) Uani d . 1 . . C
H5A .4022 .3143 1.3248 .179 Uiso calc R 1 . . H
H5B .3850 .4523 1.2390 .179 Uiso calc R 1 . . H
C6 .4783(4) .3402(9) 1.1796(10) .194(4) Uani d D 1 . . C
H6A .4875 .2441 1.1612 .233 Uiso calc R 1 . . H
H6B .4751 .3900 1.0902 .233 Uiso calc R 1 . . H
C7 .5480(5) .3928(11) 1.2870(11) .241(5) Uani d D 1 . . C
H7A .5541 .3414 1.3759 .289 Uiso calc R 1 . . H
H7B .5403 .4890 1.3070 .289 Uiso calc R 1 . . H
C8 .6224(5) .3735(12) 1.2191(12) .271(6) Uani d D 1 . . C
H8A .6696 .4153 1.2787 .407 Uiso calc R 1 . . H
H8B .6123 .4157 1.1259 .407 Uiso calc R 1 . . H
H8C .6325 .2772 1.2096 .407 Uiso calc R 1 . . H
C11 -.1042(2) .1097(4) .7441(5) .0562(11) Uani d . 1 . . C
C12 -.1667(3) .0867(5) .6226(5) .0708(13) Uani d . 1 . . C
H12A -.1812 -.0031 .5954 .085 Uiso calc R 1 . . H
C13 -.2067(3) .1929(5) .5432(5) .0778(14) Uani d . 1 . . C
H13A -.2479 .1737 .4637 .093 Uiso calc R 1 . . H
C14 -.1870(3) .3280(5) .5793(5) .0738(13) Uani d . 1 . . C
H14A -.2149 .3998 .5261 .089 Uiso calc R 1 . . H
C15 -.1251(3) .3533(4) .6960(5) .0636(12) Uani d . 1 . . C
H15A -.1106 .4437 .7201 .076 Uiso calc R 1 . . H
C16 -.0832(2) .2479(4) .7797(4) .0495(10) Uani d . 1 . . C
C17 -.0182(2) .2828(4) .8968(5) .0528(11) Uani d . 1 . . C
H17A -.0049 .3755 .9071 .063 Uiso calc R 1 . . H

loop_
_atom_site_aniso_label
_atom_site_aniso_U_11
_atom_site_aniso_U_22
_atom_site_aniso_U_33
_atom_site_aniso_U_12
_atom_site_aniso_U_13
_atom_site_aniso_U_23
Cu1 .0644(4) .0447(4) .0471(4) -.0031(4) .0075(3) -.0023(4)
O1 .0948(19) .0436(16) .0562(18) -.0009(17) -.0054(15) -.0035(17)
N1 .056(2) .048(2) .046(2) -.0016(15) .0104(18) -.0070(17)
C1 .071(3) .047(2) .048(3) -.008(2) .007(2) -.006(2)
C2 .063(3) .064(3) .069(3) -.013(2) .010(2) -.002(2)
C3 .068(3) .102(4) .068(3) -.014(3) .005(3) .004(3)
C4 .066(3) .138(5) .120(5) -.007(3) .010(3) .006(4)
C5 .081(4) .220(9) .134(6) -.047(5) -.007(4) .021(5)
C6 .075(5) .290(11) .210(9) -.050(6) .011(6) -.001(8)
C7 .121(7) .326(15) .282(14) -.036(8) .057(8) -.031(11)
C8 .136(8) .381(18) .291(15) .020(9) .028(9) .028(11)
C11 .062(3) .060(3) .045(3) .002(2) .009(2) .002(2)
C12 .085(3) .054(3) .065(3) -.005(3) -.003(3) -.004(2)
C13 .078(3) .078(4) .068(4) .001(3) -.007(3) .007(3)
C14 .081(3) .064(3) .074(4) .017(3) .008(3) .017(3)
C15 .074(3) .051(3) .065(3) .004(2) .013(3) .005(2)
C16 .058(3) .046(2) .046(3) -.001(2) .015(2) .001(2)
C17 .061(3) .043(2) .059(3) -.004(2) .021(2) -.006(2)

loop_
_atom_type_symbol
_atom_type_description
_atom_type_scat_dispersion_real
_atom_type_scat_dispersion_imag
_atom_type_scat_source
C C .0033 .0016 'International Tables Vol C Tables 4.2.6.8 and 6.1.1.4'
H H .0000 .0000 'International Tables Vol C Tables 4.2.6.8 and 6.1.1.4'
N N .0061 .0033 'International Tables Vol C Tables 4.2.6.8 and 6.1.1.4'
O O .0106 .0060 'International Tables Vol C Tables 4.2.6.8 and 6.1.1.4'
Cu Cu .3201 1.2651 'International Tables Vol C Tables 4.2.6.8 and 6.1.1.4'

loop_
_geom_angle_atom_site_label_1
_geom_angle_atom_site_label_2
_geom_angle_atom_site_label_3
_geom_angle_site_symmetry_1
_geom_angle_site_symmetry_3
_geom_angle
_geom_angle_publ_flag
O1 Cu1 O1 3_557 . 180.0 ?
O1 Cu1 N1 3_557 . 88.91(13) yes
O1 Cu1 N1 . . 91.09(13) yes
N1 Cu1 N1 . 3_557 180.0 ?
C11 O1 Cu1 . . 128.9(3) ?
C17 N1 C1 . . 116.0(3) ?
C17 N1 Cu1 . . 123.1(3) ?
C1 N1 Cu1 . . 120.8(2) ?
N1 C1 C2 . . 111.8(3) ?
C1 C2 C3 . . 112.4(4) ?
C4 C3 C2 . . 114.1(4) ?
C3 C4 C5 . . 115.6(5) ?
C4 C5 C6 . . 112.2(6) ?
C7 C6 C5 . . 111.5(7) ?
C6 C7 C8 . . 104.8(7) ?
O1 C11 C12 . . 119.3(4) ?
O1 C11 C16 . . 123.8(4) ?
C12 C11 C16 . . 117.0(4) ?
C13 C12 C11 . . 121.9(4) ?
C12 C13 C14 . . 121.1(4) ?
C15 C14 C13 . . 118.1(4) ?
C14 C15 C16 . . 122.3(4) ?
C15 C16 C11 . . 119.5(4) ?
C15 C16 C17 . . 118.8(4) ?
C11 C16 C17 . . 121.6(4) ?
N1 C17 C16 . . 127.9(4) ?
N1 C1 H1A . . 109 ?
N1 C1 H1B . . 109 ?
C2 C1 H1A . . 109 ?
C2 C1 H1B . . 109 ?
H1A C1 H1B . . 108 ?
C1 C2 H2A . . 109 ?
C1 C2 H2B . . 109 ?
C3 C2 H2A . . 109 ?
C3 C2 H2B . . 109 ?
H2A C2 H2B . . 108 ?
C2 C3 H3A . . 109 ?
C2 C3 H3B . . 109 ?
C4 C3 H3A . . 109 ?
C4 C3 H3B . . 109 ?
H3A C3 H3B . . 108 ?
C3 C4 H4A . . 108 ?
C3 C4 H4B . . 108 ?
C5 C4 H4A . . 108 ?
C5 C4 H4B . . 108 ?
H4A C4 H4B . . 107 ?
C4 C5 H5A . . 109 ?
C4 C5 H5B . . 109 ?
C6 C5 H5A . . 109 ?
C6 C5 H5B . . 109 ?
H5A C5 H5B . . 108 ?
C5 C6 H6A . . 109 ?
C5 C6 H6B . . 109 ?
C7 C6 H6A . . 109 ?
C7 C6 H6B . . 109 ?
H6A C6 H6B . . 108 ?
C6 C7 H7A . . 111 ?
C6 C7 H7B . . 111 ?
C8 C7 H7A . . 111 ?
C8 C7 H7B . . 111 ?
H7A C7 H7B . . 109 ?
C7 C8 H8A . . 110 ?
C7 C8 H8B . . 110 ?
C7 C8 H8C . . 110 ?
H8A C8 H8B . . 110 ?
H8B C8 H8C . . 110 ?
H8C C8 H8A . . 110 ?
C11 C12 H12A . . 119 ?
C13 C12 H12A . . 119 ?
C12 C13 H13A . . 119 ?
C14 C13 H13A . . 119 ?
C13 C14 H14A . . 121 ?
C15 C14 H14A . . 121 ?
C14 C15 H15A . . 119 ?
C16 C15 H15A . . 119 ?
C16 C17 H17A . . 116 ?
N1 C17 H17A . . 116 ?

loop_
_geom_bond_atom_site_label_1
_geom_bond_atom_site_label_2
_geom_bond_site_symmetry_2
_geom_bond_distance
_geom_bond_publ_flag
Cu1 O1 . 1.888(3) yes
Cu1 N1 . 2.009(3) yes
O1 C11 . 1.304(4) ?
N1 C17 . 1.288(5) ?
N1 C1 . 1.470(4) ?
C1 C2 . 1.511(5) ?
C2 C3 . 1.516(5) ?
C3 C4 . 1.487(6) ?
C4 C5 . 1.518(7) ?
C5 C6 . 1.528(9) ?
C6 C7 . 1.473(7) ?
C7 C8 . 1.512(8) ?
C11 C12 . 1.406(5) ?
C11 C16 . 1.415(5) ?
C12 C13 . 1.371(6) ?
C13 C14 . 1.383(6) ?
C14 C15 . 1.374(5) ?
C15 C16 . 1.395(5) ?
C16 C17 . 1.426(5) ?
C1 H1A . .97 ?
C1 H1B . .97 ?
C2 H2A . .97 ?
C2 H2B . .97 ?
C3 H3A . .97 ?
C3 H3B . .97 ?
C4 H4A . .97 ?
C4 H4B . .97 ?
C5 H5A . .97 ?
C5 H5B . .97 ?
C6 H6A . .97 ?
C6 H6B . .97 ?
C7 H7A . .97 ?
C7 H7B . .97 ?
C8 H8A . .96 ?
C8 H8B . .96 ?
C8 H8C . .96 ?
C12 H12A . .93 ?
C13 H13A . .93 ?
C14 H14A . .93 ?
C15 H15A . .93 ?
C17 H17A . .93 ?
